data_7125434
loop_
_publ_author_name
'Hill, Anthony'
'Frogley, Benjamin'

_publ_section_title
;
 Synthesis of pyridyl carbyne complexes and their conversion to
 N-heterocyclic vinylidenes
;
_journal_name_full 'Chemical Communications'
_journal_paper_doi 10.1039/C9CC07760J
_journal_year 2019
_chemical_formula_moiety 'C41 H48 B3 N13 O4 W2, B F4, 2(C H2 Cl2), H2 O'
_chemical_formula_sum 'C43 H54 B3 Cl4 F4 N13 O5 W2'
_chemical_formula_weight 1450.92
_space_group_crystal_system orthorhombic
_space_group_IT_number 62
_space_group_name_Hall '-P 2ac 2n'
_space_group_name_H-M_alt 'P n m a'
_atom_sites_solution_hydrogens geom
_audit_creation_method SHELXL-2014/7
_audit_update_record
;
2019-09-25 deposited with the CCDC.	2019-11-25 downloaded from the CCDC.
;
_cell_angle_alpha 90
_cell_angle_beta 90
_cell_angle_gamma 90
_cell_formula_units_Z 4
_cell_length_a 15.8519(8)
_cell_length_b 24.1231(13)
_cell_length_c 14.0794(7)
_cell_measurement_reflns_used 6098
_cell_measurement_temperature 150.0(1)
_cell_measurement_theta_max 28.0520
_cell_measurement_theta_min 4.1490
_cell_volume 5383.9(5)
_computing_cell_refinement 'CrysAlisPro 1.171.40.36a (Rigaku OD, 2018)'
_computing_data_collection 'CrysAlisPro 1.171.40.36a (Rigaku OD, 2018)'
_computing_data_reduction 'CrysAlisPro 1.171.40.36a (Rigaku OD, 2018)'
_computing_structure_refinement 'SHELXL-2014/7 (Sheldrick, 2014)'
_computing_structure_solution 'SHELXT-2014/7 (Sheldrick, 2014)'
_diffrn_ambient_temperature 150.0(1)
_diffrn_detector_area_resol_mean 5.1872
_diffrn_measured_fraction_theta_full 0.997
_diffrn_measured_fraction_theta_max 0.997
_diffrn_measurement_device_type 'New Xcalibur, Atlas'
_diffrn_measurement_method '\w scans'
_diffrn_radiation_type MoK\a
_diffrn_radiation_wavelength 0.71073
_diffrn_reflns_av_R_equivalents 0.0406
_diffrn_reflns_av_unetI/netI 0.0367
_diffrn_reflns_Laue_measured_fraction_full 0.997
_diffrn_reflns_Laue_measured_fraction_max 0.997
_diffrn_reflns_limit_h_max 18
_diffrn_reflns_limit_h_min -17
_diffrn_reflns_limit_k_max 28
_diffrn_reflns_limit_k_min -20
_diffrn_reflns_limit_l_max 15
_diffrn_reflns_limit_l_min -16
_diffrn_reflns_number 22428
_diffrn_reflns_point_group_measured_fraction_full 0.997
_diffrn_reflns_point_group_measured_fraction_max 0.997
_diffrn_reflns_theta_full 25.027
_diffrn_reflns_theta_max 25.027
_diffrn_reflns_theta_min 3.277
_diffrn_source 'fine-focus sealed X-ray tube'
_exptl_absorpt_coefficient_mu 4.538
_exptl_absorpt_correction_T_max 1.00000
_exptl_absorpt_correction_T_min 0.93161
_exptl_absorpt_correction_type multi-scan
_exptl_absorpt_process_details
;
CrysAlisPro 1.171.40.36a (Rigaku Oxford Diffraction, 2018)
Empirical absorption correction using spherical harmonics,
 implemented in SCALE3 ABSPACK scaling algorithm.
;
_exptl_crystal_colour green
_exptl_crystal_density_diffrn 1.790
_exptl_crystal_description needle
_exptl_crystal_F_000 2840
_exptl_crystal_size_max 0.307
_exptl_crystal_size_mid 0.082
_exptl_crystal_size_min 0.056
_refine_diff_density_max 1.256
_refine_diff_density_min -1.337
_refine_diff_density_rms 0.134
_refine_ls_extinction_method none
_refine_ls_goodness_of_fit_ref 1.021
_refine_ls_hydrogen_treatment mixed
_refine_ls_matrix_type full
_refine_ls_number_parameters 350
_refine_ls_number_reflns 4868
_refine_ls_number_restraints 33
_refine_ls_restrained_S_all 1.017
_refine_ls_R_factor_all 0.0630
_refine_ls_R_factor_gt 0.0401
_refine_ls_shift/su_max 0.001
_refine_ls_shift/su_mean 0.000
_refine_ls_structure_factor_coef Fsqd
_refine_ls_weighting_details 'w=1/[\s^2^(Fo^2^)+(0.0265P)^2^+42.8874P] where P=(Fo^2^+2Fc^2^)/3'
_refine_ls_weighting_scheme calc
_refine_ls_wR_factor_gt 0.0825
_refine_ls_wR_factor_ref 0.0917
_reflns_Friedel_coverage 0.000
_reflns_number_gt 3484
_reflns_number_total 4868
_reflns_threshold_expression 'I > 2\s(I)'
_cod_data_source_file c9cc07760j2.cif
_cod_data_source_block Compound_5
_cod_database_code 7125434
_shelx_shelxl_version_number 2014/7
_shelx_space_group_comment
;
The symmetry employed for this shelxl refinement is uniquely defined
by the following loop, which should always be used as a source of
symmetry information in preference to the above space-group names.
They are only intended as comments.
;

loop_
_space_group_symop_operation_xyz
'x, y, z'
'-x+1/2, -y, z+1/2'
'-x, y+1/2, -z'
'x+1/2, -y+1/2, -z+1/2'
'-x, -y, -z'
'x-1/2, y, -z-1/2'
'x, -y-1/2, z'
'-x-1/2, y-1/2, z-1/2'

loop_
_atom_site_label
_atom_site_type_symbol
_atom_site_fract_x
_atom_site_fract_y
_atom_site_fract_z
_atom_site_U_iso_or_equiv
_atom_site_adp_type
_atom_site_occupancy
_atom_site_site_symmetry_order
_atom_site_calc_flag
_atom_site_refinement_flags_posn
_atom_site_refinement_flags_adp
_atom_site_refinement_flags_occupancy
_atom_site_disorder_assembly
_atom_site_disorder_group
W1 W 0.49485(2) 0.40738(2) 0.25710(2) 0.02032(10) Uani 1 1 d . . . . .
Cl3 Cl 0.7617(3) 0.2500 0.1192(3) 0.0821(13) Uani 1 2 d S T P . .
Cl4 Cl 0.7188(3) 0.2500 -0.0816(3) 0.0752(11) Uani 1 2 d S T P . .
Cl2 Cl 0.5172(3) 0.7500 0.0885(4) 0.1056(17) Uani 1 2 d S T P . .
N3 N 0.4062(3) 0.4771(2) 0.2428(4) 0.0211(12) Uani 1 1 d . . . . .
C3 C 0.4382(4) 0.3787(3) 0.3726(5) 0.0279(17) Uani 1 1 d . . . . .
N1 N 0.5657(3) 0.4699(2) 0.3467(4) 0.0208(13) Uani 1 1 d . . . . .
N5 N 0.5581(3) 0.4496(3) 0.1393(4) 0.0226(13) Uani 1 1 d . . . . .
N4 N 0.4352(3) 0.5304(2) 0.2344(4) 0.0215(12) Uani 1 1 d . . . . .
C2 C 0.5849(4) 0.3536(3) 0.2775(5) 0.0286(17) Uani 1 1 d . . . . .
O2 O 0.4034(4) 0.3602(3) 0.4370(4) 0.0509(16) Uani 1 1 d . . . . .
O1 O 0.6397(4) 0.3214(3) 0.2889(4) 0.0575(17) Uani 1 1 d . . . . .
C1 C 0.4374(4) 0.3507(3) 0.1976(5) 0.0281(17) Uani 1 1 d . . . . .
Cl1 Cl 0.6811(4) 0.7500 0.1731(4) 0.165(3) Uani 1 2 d S T P . .
N6 N 0.5637(3) 0.5065(3) 0.1370(4) 0.0252(14) Uani 1 1 d . . . . .
C4 C 0.3977(4) 0.3019(3) 0.1683(5) 0.0324(18) Uani 1 1 d . . . . .
N2 N 0.5756(3) 0.5232(2) 0.3131(4) 0.0218(13) Uani 1 1 d . . . . .
C17 C 0.2672(4) 0.4312(3) 0.2698(6) 0.037(2) Uani 1 1 d . . . . .
H17A H 0.2826 0.4036 0.2238 0.056 Uiso 1 1 calc R U . . .
H17B H 0.2096 0.4420 0.2599 0.056 Uiso 1 1 calc R U . . .
H17C H 0.2734 0.4162 0.3325 0.056 Uiso 1 1 calc R U . . .
C13 C 0.5962(4) 0.4306(3) 0.0601(5) 0.0287(17) Uani 1 1 d . . . . .
C18 C 0.3233(4) 0.4807(3) 0.2590(5) 0.0249(15) Uani 1 1 d . . . . .
N7 N 0.4270(5) 0.2500 0.1988(6) 0.034(2) Uani 1 2 d S T P . .
H7 H 0.4669 0.2500 0.2403 0.040 Uiso 1 2 calc R U P . .
C20 C 0.3713(4) 0.5668(3) 0.2465(5) 0.0271(16) Uani 1 1 d . . . . .
C5 C 0.3267(5) 0.2995(3) 0.1112(5) 0.0370(19) Uani 1 1 d . . . . .
H5 H 0.3022 0.3326 0.0920 0.044 Uiso 1 1 calc R U . . .
C14 C 0.6254(4) 0.4747(4) 0.0079(5) 0.0322(18) Uani 1 1 d . . . . .
H14 H 0.6534 0.4730 -0.0501 0.039 Uiso 1 1 calc R U . . .
C8 C 0.6048(4) 0.4691(3) 0.4315(4) 0.0269(16) Uani 1 1 d . . . . .
O3 O 0.5032(5) 0.2500 0.3793(7) 0.063(3) Uani 1 2 d S T P . .
C15 C 0.6054(4) 0.5219(3) 0.0575(4) 0.0277(17) Uani 1 1 d . . . . .
C12 C 0.6043(5) 0.3710(4) 0.0397(5) 0.038(2) Uani 1 1 d . . . . .
H12A H 0.6352 0.3534 0.0900 0.058 Uiso 1 1 calc R U . . .
H12B H 0.6337 0.3660 -0.0192 0.058 Uiso 1 1 calc R U . . .
H12C H 0.5491 0.3547 0.0352 0.058 Uiso 1 1 calc R U . . .
B1 B 0.5312(5) 0.5416(4) 0.2204(5) 0.0255(18) Uani 1 1 d . . . . .
H1 H 0.5428(9) 0.587(3) 0.2067(10) 0.031 Uiso 1 1 calc R U . . .
C11 C 0.6418(5) 0.6131(3) 0.3586(5) 0.0348(18) Uani 1 1 d . . . . .
H11A H 0.6557 0.6187 0.2930 0.052 Uiso 1 1 calc R U . . .
H11B H 0.6891 0.6233 0.3975 0.052 Uiso 1 1 calc R U . . .
H11C H 0.5940 0.6356 0.3751 0.052 Uiso 1 1 calc R U . . .
C9 C 0.6401(4) 0.5196(3) 0.4496(5) 0.0321(18) Uani 1 1 d . . . . .
H9 H 0.6713 0.5291 0.5031 0.038 Uiso 1 1 calc R U . . .
C10 C 0.6210(4) 0.5537(3) 0.3747(5) 0.0271(17) Uani 1 1 d . . . . .
C21 C 0.3835(5) 0.6282(3) 0.2444(5) 0.0375(18) Uani 1 1 d . . . . .
H21A H 0.4151 0.6394 0.2993 0.056 Uiso 1 1 calc R U . . .
H21B H 0.3295 0.6462 0.2447 0.056 Uiso 1 1 calc R U . . .
H21C H 0.4138 0.6383 0.1880 0.056 Uiso 1 1 calc R U . . .
C16 C 0.6234(5) 0.5800(4) 0.0325(5) 0.041(2) Uani 1 1 d . . . . .
H16A H 0.5734 0.6020 0.0414 0.062 Uiso 1 1 calc R U . . .
H16B H 0.6408 0.5821 -0.0327 0.062 Uiso 1 1 calc R U . . .
H16C H 0.6676 0.5939 0.0726 0.062 Uiso 1 1 calc R U . . .
C19 C 0.2999(4) 0.5358(3) 0.2607(5) 0.0287(16) Uani 1 1 d . . . . .
H19 H 0.2456 0.5494 0.2699 0.034 Uiso 1 1 calc R U . . .
C7 C 0.6068(5) 0.4180(3) 0.4917(5) 0.040(2) Uani 1 1 d . . . . .
H7A H 0.5508 0.4096 0.5131 0.061 Uiso 1 1 calc R U . . .
H7B H 0.6427 0.4242 0.5455 0.061 Uiso 1 1 calc R U . . .
H7C H 0.6281 0.3876 0.4550 0.061 Uiso 1 1 calc R U . . .
C6 C 0.2899(8) 0.2500 0.0807(8) 0.042(3) Uani 1 2 d S T P . .
H6 H 0.2426 0.2500 0.0416 0.050 Uiso 1 2 calc R U P . .
C51 C 0.7995(8) 0.2500 0.0033(9) 0.058(4) Uani 1 2 d S T P . .
H51A H 0.8346 0.2175 -0.0061 0.069 Uiso 0.5 1 calc R U P . .
H51B H 0.8346 0.2825 -0.0061 0.069 Uiso 0.5 1 calc R U P . .
C50 C 0.5755(11) 0.7500 0.1919(14) 0.113(7) Uani 1 2 d S T P . .
H50A H 0.5607 0.7825 0.2290 0.135 Uiso 0.5 1 calc R U P . .
H50B H 0.5607 0.7175 0.2290 0.135 Uiso 0.5 1 calc R U P . .
F54 F 0.5988(8) 0.2500 0.6822(8) 0.114(2) Uani 1 2 d S TU P A .
F52 F 0.5117(11) 0.2951(7) 0.5774(11) 0.114(2) Uani 0.5 1 d . U P A 1
F51 F 0.6020(12) 0.2932(7) 0.5317(12) 0.114(2) Uani 0.5 1 d . U P A 2
B2 B 0.564(2) 0.2500 0.592(2) 0.114(2) Uani 1 2 d S TU P . .
F53 F 0.4857(17) 0.2500 0.5786(17) 0.114(2) Uani 0.5 2 d S TU P A 2
F50 F 0.6185(17) 0.2500 0.5226(18) 0.114(2) Uani 0.5 2 d S TU P A 1

loop_
_atom_site_aniso_label
_atom_site_aniso_U_11
_atom_site_aniso_U_22
_atom_site_aniso_U_33
_atom_site_aniso_U_23
_atom_site_aniso_U_13
_atom_site_aniso_U_12
W1 0.02183(14) 0.01678(15) 0.02235(15) -0.00038(11) 0.00262(12) -0.00068(12)
Cl3 0.080(3) 0.103(4) 0.063(2) 0.000 -0.0033(19) 0.000
Cl4 0.089(3) 0.065(3) 0.072(2) 0.000 -0.019(2) 0.000
Cl2 0.075(3) 0.139(5) 0.102(3) 0.000 -0.008(2) 0.000
N3 0.019(3) 0.017(3) 0.027(3) 0.001(3) 0.002(2) -0.003(2)
C3 0.035(4) 0.020(4) 0.028(4) -0.004(3) 0.003(3) -0.004(3)
N1 0.018(3) 0.025(4) 0.020(3) 0.002(2) -0.002(2) -0.002(3)
N5 0.022(3) 0.026(4) 0.020(3) -0.002(3) 0.001(2) -0.005(3)
N4 0.025(3) 0.018(3) 0.022(3) -0.004(2) -0.005(2) 0.003(2)
C2 0.028(4) 0.024(4) 0.033(4) -0.001(3) -0.005(3) 0.002(3)
O2 0.073(4) 0.040(4) 0.040(3) 0.006(3) 0.025(3) -0.008(3)
O1 0.047(4) 0.056(5) 0.069(4) -0.002(3) -0.006(3) 0.016(3)
C1 0.021(3) 0.031(5) 0.033(4) 0.002(3) 0.000(3) 0.005(3)
Cl1 0.083(4) 0.309(11) 0.104(4) 0.000 -0.021(3) 0.000
N6 0.024(3) 0.031(4) 0.020(3) 0.002(3) -0.003(2) -0.003(3)
C4 0.026(4) 0.029(5) 0.042(4) -0.012(3) -0.005(3) 0.006(4)
N2 0.019(3) 0.023(3) 0.024(3) -0.002(3) 0.002(2) -0.002(3)
C17 0.018(3) 0.043(5) 0.051(5) -0.004(4) 0.002(3) -0.006(3)
C13 0.023(4) 0.041(5) 0.022(4) -0.007(3) -0.001(3) 0.004(3)
C18 0.021(3) 0.028(4) 0.025(4) -0.008(3) -0.005(3) 0.002(3)
N7 0.030(5) 0.030(6) 0.041(5) 0.000 -0.002(4) 0.000
C20 0.032(4) 0.027(4) 0.023(4) -0.003(3) -0.006(3) 0.008(3)
C5 0.037(4) 0.026(5) 0.049(5) 0.002(4) -0.001(4) 0.006(4)
C14 0.025(4) 0.056(6) 0.015(3) 0.002(4) 0.002(3) -0.008(4)
C8 0.033(4) 0.026(4) 0.022(3) -0.002(3) -0.001(3) 0.004(3)
O3 0.056(6) 0.040(6) 0.093(7) 0.000 -0.016(5) 0.000
C15 0.021(4) 0.042(5) 0.021(4) 0.011(3) -0.003(3) -0.007(4)
C12 0.036(4) 0.048(6) 0.031(4) -0.010(4) 0.009(3) 0.003(4)
B1 0.025(4) 0.025(5) 0.027(4) 0.002(3) -0.001(3) -0.005(4)
C11 0.039(4) 0.031(5) 0.034(4) -0.006(3) 0.000(3) -0.009(4)
C9 0.031(4) 0.040(5) 0.025(4) -0.010(4) -0.005(3) -0.002(4)
C10 0.022(3) 0.034(5) 0.025(4) -0.008(3) 0.002(3) -0.006(3)
C21 0.045(4) 0.029(5) 0.039(4) 0.001(4) -0.004(4) 0.005(4)
C16 0.047(5) 0.045(6) 0.033(4) 0.015(4) 0.002(3) -0.007(4)
C19 0.019(3) 0.040(5) 0.026(4) -0.004(3) -0.001(3) 0.008(3)
C7 0.054(5) 0.041(6) 0.026(4) 0.008(4) -0.009(3) -0.004(4)
C6 0.047(7) 0.030(7) 0.048(7) 0.000 -0.015(6) 0.000
C51 0.058(8) 0.046(9) 0.069(9) 0.000 -0.004(7) 0.000
C50 0.093(14) 0.14(2) 0.109(16) 0.000 0.007(12) 0.000
F54 0.149(6) 0.072(5) 0.120(5) 0.000 -0.024(5) 0.000
F52 0.149(6) 0.072(5) 0.120(5) 0.000 -0.024(5) 0.000
F51 0.149(6) 0.072(5) 0.120(5) 0.000 -0.024(5) 0.000
B2 0.149(6) 0.072(5) 0.120(5) 0.000 -0.024(5) 0.000
F53 0.149(6) 0.072(5) 0.120(5) 0.000 -0.024(5) 0.000
F50 0.149(6) 0.072(5) 0.120(5) 0.000 -0.024(5) 0.000

loop_
_atom_type_symbol
_atom_type_description
_atom_type_scat_dispersion_real
_atom_type_scat_dispersion_imag
_atom_type_scat_source
C C 0.0033 0.0016 'International Tables Vol C Tables 4.2.6.8 and 6.1.1.4'
H H 0.0000 0.0000 'International Tables Vol C Tables 4.2.6.8 and 6.1.1.4'
B B 0.0013 0.0007 'International Tables Vol C Tables 4.2.6.8 and 6.1.1.4'
Cl Cl 0.1484 0.1585 'International Tables Vol C Tables 4.2.6.8 and 6.1.1.4'
F F 0.0171 0.0103 'International Tables Vol C Tables 4.2.6.8 and 6.1.1.4'
N N 0.0061 0.0033 'International Tables Vol C Tables 4.2.6.8 and 6.1.1.4'
O O 0.0106 0.0060 'International Tables Vol C Tables 4.2.6.8 and 6.1.1.4'
W W -0.8490 6.8722 'International Tables Vol C Tables 4.2.6.8 and 6.1.1.4'

loop_
_geom_angle_atom_site_label_1
_geom_angle_atom_site_label_2
_geom_angle_atom_site_label_3
_geom_angle
_geom_angle_site_symmetry_1
_geom_angle_site_symmetry_3
C1 W1 C2 86.3(3) . .
C1 W1 C3 83.7(3) . .
C2 W1 C3 88.8(3) . .
C1 W1 N5 103.1(3) . .
C2 W1 N5 95.0(3) . .
C3 W1 N5 172.4(3) . .
C1 W1 N3 102.1(2) . .
C2 W1 N3 171.6(2) . .
C3 W1 N3 93.0(3) . .
N5 W1 N3 82.4(2) . .
C1 W1 N1 172.7(3) . .
C2 W1 N1 89.9(2) . .
C3 W1 N1 90.0(2) . .
N5 W1 N1 83.4(2) . .
N3 W1 N1 81.88(19) . .
C18 N3 N4 106.5(5) . .
C18 N3 W1 131.4(5) . .
N4 N3 W1 120.7(4) . .
O2 C3 W1 176.7(7) . .
C8 N1 N2 105.4(5) . .
C8 N1 W1 135.5(5) . .
N2 N1 W1 119.0(4) . .
C13 N5 N6 106.9(6) . .
C13 N5 W1 132.3(5) . .
N6 N5 W1 120.8(4) . .
C20 N4 N3 110.3(5) . .
C20 N4 B1 129.4(6) . .
N3 N4 B1 120.1(5) . .
O1 C2 W1 179.2(7) . .
C4 C1 W1 168.9(6) . .
C15 N6 N5 109.0(6) . .
C15 N6 B1 130.1(7) . .
N5 N6 B1 120.7(5) . .
C5 C4 C1 125.0(7) . .
C5 C4 N7 114.2(7) . .
C1 C4 N7 120.8(6) . .
C10 N2 N1 110.5(5) . .
C10 N2 B1 128.9(6) . .
N1 N2 B1 120.4(5) . .
C18 C17 H17A 109.5 . .
C18 C17 H17B 109.5 . .
H17A C17 H17B 109.5 . .
C18 C17 H17C 109.5 . .
H17A C17 H17C 109.5 . .
H17B C17 H17C 109.5 . .
N5 C13 C14 109.3(7) . .
N5 C13 C12 122.2(7) . .
C14 C13 C12 128.5(7) . .
N3 C18 C19 109.2(6) . .
N3 C18 C17 123.3(6) . .
C19 C18 C17 127.4(6) . .
C4 N7 C4 126.3(9) 7_565 .
C4 N7 H7 116.8 7_565 .
C4 N7 H7 116.8 . .
N4 C20 C19 106.4(6) . .
N4 C20 C21 123.0(6) . .
C19 C20 C21 130.6(6) . .
C4 C5 C6 123.7(8) . .
C4 C5 H5 118.1 . .
C6 C5 H5 118.1 . .
C15 C14 C13 106.9(6) . .
C15 C14 H14 126.5 . .
C13 C14 H14 126.5 . .
N1 C8 C9 110.0(6) . .
N1 C8 C7 121.6(7) . .
C9 C8 C7 128.3(6) . .
N6 C15 C14 107.9(7) . .
N6 C15 C16 123.6(7) . .
C14 C15 C16 128.5(6) . .
C13 C12 H12A 109.5 . .
C13 C12 H12B 109.5 . .
H12A C12 H12B 109.5 . .
C13 C12 H12C 109.5 . .
H12A C12 H12C 109.5 . .
H12B C12 H12C 109.5 . .
N6 B1 N2 109.4(6) . .
N6 B1 N4 109.2(6) . .
N2 B1 N4 106.7(5) . .
N6 B1 H1 110.5 . .
N2 B1 H1 110.5 . .
N4 B1 H1 110.5 . .
C10 C11 H11A 109.5 . .
C10 C11 H11B 109.5 . .
H11A C11 H11B 109.5 . .
C10 C11 H11C 109.5 . .
H11A C11 H11C 109.5 . .
H11B C11 H11C 109.5 . .
C8 C9 C10 107.6(6) . .
C8 C9 H9 126.2 . .
C10 C9 H9 126.2 . .
N2 C10 C9 106.5(7) . .
N2 C10 C11 123.2(7) . .
C9 C10 C11 130.3(7) . .
C20 C21 H21A 109.5 . .
C20 C21 H21B 109.5 . .
H21A C21 H21B 109.5 . .
C20 C21 H21C 109.5 . .
H21A C21 H21C 109.5 . .
H21B C21 H21C 109.5 . .
C15 C16 H16A 109.5 . .
C15 C16 H16B 109.5 . .
H16A C16 H16B 109.5 . .
C15 C16 H16C 109.5 . .
H16A C16 H16C 109.5 . .
H16B C16 H16C 109.5 . .
C20 C19 C18 107.5(6) . .
C20 C19 H19 126.2 . .
C18 C19 H19 126.2 . .
C8 C7 H7A 109.5 . .
C8 C7 H7B 109.5 . .
H7A C7 H7B 109.5 . .
C8 C7 H7C 109.5 . .
H7A C7 H7C 109.5 . .
H7B C7 H7C 109.5 . .
C5 C6 C5 117.4(10) . 7_565
C5 C6 H6 121.3 . .
C5 C6 H6 121.3 7_565 .
Cl3 C51 Cl4 112.9(8) . .
Cl3 C51 H51A 109.0 . .
Cl4 C51 H51A 109.0 . .
Cl3 C51 H51B 109.0 . .
Cl4 C51 H51B 109.0 . .
H51A C51 H51B 107.8 . .
Cl1 C50 Cl2 113.4(11) . .
Cl1 C50 H50A 108.9 . .
Cl2 C50 H50A 108.9 . .
Cl1 C50 H50B 108.9 . .
Cl2 C50 H50B 108.9 . .
H50A C50 H50B 107.7 . .
F53 B2 F54 122(3) . .
F50 B2 F54 116(3) . .
F50 B2 F52 107(2) . 7_565
F54 B2 F52 112.0(19) . 7_565
F50 B2 F52 107(2) . .
F54 B2 F52 112.0(19) . .
F52 B2 F52 103(3) 7_565 .
F53 B2 F51 108(2) . .
F54 B2 F51 111.8(19) . .
F53 B2 F51 108(2) . 7_565
F54 B2 F51 111.8(19) . 7_565
F51 B2 F51 90(3) . 7_565

loop_
_geom_bond_atom_site_label_1
_geom_bond_atom_site_label_2
_geom_bond_distance
_geom_bond_site_symmetry_2
W1 C1 1.843(7) .
W1 C2 1.951(7) .
W1 C3 1.983(7) .
W1 N5 2.189(5) .
W1 N3 2.201(5) .
W1 N1 2.264(5) .
Cl3 C51 1.739(14) .
Cl4 C51 1.750(13) .
Cl2 C50 1.73(2) .
N3 C18 1.336(8) .
N3 N4 1.371(8) .
C3 O2 1.150(8) .
N1 C8 1.345(8) .
N1 N2 1.378(8) .
N5 C13 1.348(8) .
N5 N6 1.375(8) .
N4 C20 1.351(8) .
N4 B1 1.557(9) .
C2 O1 1.176(9) .
C1 C4 1.398(10) .
Cl1 C50 1.695(19) .
N6 C15 1.352(8) .
N6 B1 1.538(10) .
C4 C5 1.384(10) .
C4 N7 1.403(8) .
N2 C10 1.347(8) .
N2 B1 1.547(9) .
C17 C18 1.497(10) .
C17 H17A 0.9600 .
C17 H17B 0.9600 .
C17 H17C 0.9600 .
C13 C14 1.374(11) .
C13 C12 1.472(11) .
C18 C19 1.381(10) .
N7 C4 1.403(8) 7_565
N7 H7 0.8600 .
C20 C19 1.371(10) .
C20 C21 1.493(10) .
C5 C6 1.396(9) .
C5 H5 0.9300 .
C14 C15 1.373(11) .
C14 H14 0.9300 .
C8 C9 1.364(10) .
C8 C7 1.495(10) .
C15 C16 1.474(11) .
C12 H12A 0.9600 .
C12 H12B 0.9600 .
C12 H12C 0.9600 .
B1 H1 1.13(7) .
C11 C10 1.488(11) .
C11 H11A 0.9600 .
C11 H11B 0.9600 .
C11 H11C 0.9600 .
C9 C10 1.372(10) .
C9 H9 0.9300 .
C21 H21A 0.9600 .
C21 H21B 0.9600 .
C21 H21C 0.9600 .
C16 H16A 0.9600 .
C16 H16B 0.9600 .
C16 H16C 0.9600 .
C19 H19 0.9300 .
C7 H7A 0.9600 .
C7 H7B 0.9600 .
C7 H7C 0.9600 .
C6 C5 1.396(9) 7_565
C6 H6 0.9300 .
C51 H51A 0.9700 .
C51 H51B 0.9700 .
C50 H50A 0.9700 .
C50 H50B 0.9700 .
F54 B2 1.38(3) .
F52 B2 1.39(3) .
F51 B2 1.47(3) .
B2 F53 1.26(3) .
B2 F50 1.30(4) .
B2 F52 1.39(3) 7_565
B2 F51 1.47(3) 7_565
